data_4125197
loop_
_publ_author_name
'Mukherjee, Debabrata'
'Osseili, Hassan'
'Spaniol, Thomas P.'
'Okuda, Jun'

_publ_section_title
;
 Alkali Metal Hydridotriphenylborates [(L)M][HBPh3] (M = Li, Na, K):
 Chemoselective Catalysts for Carbonyl and CO2 Hydroboration.
;
_journal_issue 34
_journal_name_full 'Journal of the American Chemical Society'
_journal_page_first 10790
_journal_page_last 10793
_journal_paper_doi 10.1021/jacs.6b06319
_journal_volume 138
_journal_year 2016
_chemical_formula_moiety 'C31 H46 B Li N4 O2'
_chemical_formula_sum 'C31 H46 B Li N4 O2'
_chemical_formula_weight 524.47
_chemical_name_systematic
;
 ?
;
_space_group_crystal_system trigonal
_space_group_IT_number 147
_space_group_name_Hall '-P 3'
_space_group_name_H-M_alt 'P -3'
_symmetry_space_group_name_Hall '-P 3'
_symmetry_space_group_name_H-M 'P -3'
_atom_sites_solution_hydrogens difmap
_audit_creation_method SHELXL-2013
_cell_angle_alpha 90
_cell_angle_beta 90
_cell_angle_gamma 120
_cell_formula_units_Z 2
_cell_length_a 11.660(5)
_cell_length_b 11.660(5)
_cell_length_c 13.306(5)
_cell_measurement_reflns_used 741
_cell_measurement_temperature 110(2)
_cell_measurement_theta_max 19.88
_cell_measurement_theta_min 2.53
_cell_volume 1566.7(11)
_computing_cell_refinement 'Bruker SMART (2001)'
_computing_data_collection 'Bruker SMART (2001)'
_computing_data_reduction 'Bruker SAINT+ (1999)'
_computing_molecular_graphics 'ORTEP-III (Farrugia, 1999)'
_computing_structure_refinement 'SHELXL-2013 (Sheldrick, 2013)'
_computing_structure_solution 'SIR-92 (Altomare 1992)'
_diffrn_ambient_temperature 110(2)
_diffrn_measured_fraction_theta_full 0.999
_diffrn_measured_fraction_theta_max 0.999
_diffrn_measurement_device_type 'Bruker APEX-I CCD'
_diffrn_measurement_method '\w scans'
_diffrn_radiation_monochromator 'multilayer optics'
_diffrn_radiation_source microsource
_diffrn_radiation_type MoK\a
_diffrn_radiation_wavelength 0.71073
_diffrn_reflns_av_R_equivalents 0.1371
_diffrn_reflns_av_unetI/netI 0.1078
_diffrn_reflns_Laue_measured_fraction_full 0.999
_diffrn_reflns_Laue_measured_fraction_max 0.999
_diffrn_reflns_limit_h_max 14
_diffrn_reflns_limit_h_min -14
_diffrn_reflns_limit_k_max 14
_diffrn_reflns_limit_k_min -14
_diffrn_reflns_limit_l_max 16
_diffrn_reflns_limit_l_min -14
_diffrn_reflns_number 12181
_diffrn_reflns_point_group_measured_fraction_full 0.999
_diffrn_reflns_point_group_measured_fraction_max 0.999
_diffrn_reflns_theta_full 25.242
_diffrn_reflns_theta_max 25.412
_diffrn_reflns_theta_min 2.017
_exptl_absorpt_coefficient_mu 0.069
_exptl_absorpt_correction_T_max 1.0000
_exptl_absorpt_correction_T_min 0.8799
_exptl_absorpt_correction_type multi-scan
_exptl_absorpt_process_details 'Sadabs Bruker'
_exptl_crystal_colour colourless
_exptl_crystal_density_diffrn 1.112
_exptl_crystal_description fragment
_exptl_crystal_F_000 568
_exptl_crystal_size_max 0.330
_exptl_crystal_size_mid 0.260
_exptl_crystal_size_min 0.250
_refine_diff_density_max 0.214
_refine_diff_density_min -0.194
_refine_diff_density_rms 0.049
_refine_ls_extinction_method none
_refine_ls_goodness_of_fit_ref 1.074
_refine_ls_hydrogen_treatment refxyz
_refine_ls_matrix_type full
_refine_ls_number_parameters 184
_refine_ls_number_reflns 1939
_refine_ls_number_restraints 0
_refine_ls_restrained_S_all 1.074
_refine_ls_R_factor_all 0.1271
_refine_ls_R_factor_gt 0.0755
_refine_ls_shift/su_max 0.000
_refine_ls_shift/su_mean 0.000
_refine_ls_structure_factor_coef Fsqd
_refine_ls_weighting_details 'w=1/[\s^2^(Fo^2^)+(0.0564P)^2^+0.7649P] where P=(Fo^2^+2Fc^2^)/3'
_refine_ls_weighting_scheme calc
_refine_ls_wR_factor_gt 0.1910
_refine_ls_wR_factor_ref 0.2199
_reflns_Friedel_coverage 0.000
_reflns_number_gt 1112
_reflns_number_total 1939
_reflns_threshold_expression 'I > 2\s(I)'
_cod_data_source_file ja6b06319_si_002.cif
_cod_data_source_block 7
_cod_depositor_comments 'Adding full bibliography for 4125195--4125199.cif.'
_cod_original_cell_volume 1566.7(15)
_cod_database_code 4125197
_shelx_space_group_comment
;
The symmetry employed for this shelxl refinement is uniquely defined
by the following loop, which should always be used as a source of
symmetry information in preference to the above space-group names.
They are only intended as comments.
;
_shelx_estimated_absorpt_t_min 0.978
_shelx_estimated_absorpt_t_max 0.983
_shelxl_version_number 2013-4

loop_
_space_group_symop_operation_xyz
'x, y, z'
'-y, x-y, z'
'-x+y, -x, z'
'-x, -y, -z'
'y, -x+y, -z'
'x-y, x, -z'

loop_
_atom_site_label
_atom_site_type_symbol
_atom_site_fract_x
_atom_site_fract_y
_atom_site_fract_z
_atom_site_U_iso_or_equiv
_atom_site_adp_type
_atom_site_occupancy
_atom_site_site_symmetry_order
_atom_site_calc_flag
_atom_site_refinement_flags_posn
_atom_site_refinement_flags_adp
_atom_site_refinement_flags_occupancy
N1 N 0.1911(3) 0.4558(3) 0.6475(2) 0.0511(8) Uani 1 1 d . . .
N2 N 0.3333 0.6667 0.7901(3) 0.0388(10) Uani 1 3 d S T P
O1 O 0.2929(13) 0.6229(13) 0.3224(5) 0.041(2) Uani 0.3333 1 d . . P
O2 O 0.342(15) 0.696(3) 0.4795(4) 0.061(17) Uani 0.3333 1 d . . P
C1 C 0.349(9) 0.7050(16) 0.3894(8) 0.060(8) Uani 0.3333 1 d . . P
H1 H 0.420(12) 0.810(12) 0.364(8) 0.072 Uiso 0.3333 1 d . U P
B1 B 0.3333 0.6667 0.2056(5) 0.0583(18) Uani 1 3 d S T P
Li1 Li 0.3333 0.6667 0.6256(7) 0.049(2) Uani 1 3 d S T P
C2 C 0.2341(3) 0.7189(3) 0.1695(3) 0.0555(10) Uani 1 1 d . . .
C3 C 0.2355(4) 0.8282(4) 0.2144(4) 0.0752(13) Uani 1 1 d . . .
H3 H 0.301(4) 0.868(4) 0.276(3) 0.090 Uiso 1 1 d . U .
C4 C 0.1544(5) 0.8776(4) 0.1789(5) 0.0937(18) Uani 1 1 d . . .
H4 H 0.155(5) 0.945(5) 0.214(4) 0.112 Uiso 1 1 d . U .
C5 C 0.0717(5) 0.8200(4) 0.0981(5) 0.0907(17) Uani 1 1 d . . .
H5 H 0.015(5) 0.856(5) 0.072(3) 0.109 Uiso 1 1 d . U .
C6 C 0.0682(4) 0.7132(4) 0.0521(4) 0.0690(12) Uani 1 1 d . . .
H6 H -0.005(4) 0.660(4) -0.004(3) 0.083 Uiso 1 1 d . U .
C7 C 0.1471(3) 0.6638(4) 0.0878(3) 0.0549(10) Uani 1 1 d . . .
H7 H 0.141(3) 0.588(4) 0.058(3) 0.066 Uiso 1 1 d . U .
C8 C 0.0598(4) 0.4405(5) 0.6308(3) 0.0666(11) Uani 1 1 d . . .
H8A H -0.015(4) 0.344(5) 0.651(3) 0.100 Uiso 1 1 d . U .
H8B H 0.061(4) 0.469(4) 0.558(4) 0.100 Uiso 1 1 d . U .
H8C H 0.048(4) 0.506(5) 0.675(3) 0.100 Uiso 1 1 d . U .
C9 C 0.2050(5) 0.3614(5) 0.5824(4) 0.0776(13) Uani 1 1 d . . .
H9A H 0.299(5) 0.377(5) 0.590(4) 0.116 Uiso 1 1 d . U .
H9B H 0.198(5) 0.385(5) 0.513(4) 0.116 Uiso 1 1 d . U .
H9C H 0.123(5) 0.260(5) 0.590(3) 0.116 Uiso 1 1 d . U .
C10 C 0.2067(4) 0.4286(3) 0.7535(3) 0.0530(9) Uani 1 1 d . . .
H10A H 0.292(4) 0.421(3) 0.754(3) 0.064 Uiso 1 1 d . U .
H10B H 0.134(4) 0.349(4) 0.771(3) 0.064 Uiso 1 1 d . U .
C11 C 0.2223(3) 0.5385(3) 0.8224(2) 0.0466(9) Uani 1 1 d . . .
H11A H 0.136(3) 0.543(3) 0.822(2) 0.056 Uiso 1 1 d . U .
H11B H 0.238(3) 0.521(3) 0.893(3) 0.056 Uiso 1 1 d . U .

loop_
_atom_site_aniso_label
_atom_site_aniso_U_11
_atom_site_aniso_U_22
_atom_site_aniso_U_33
_atom_site_aniso_U_23
_atom_site_aniso_U_13
_atom_site_aniso_U_12
N1 0.0538(17) 0.0542(17) 0.0422(16) -0.0108(13) -0.0070(13) 0.0246(14)
N2 0.0437(15) 0.0437(15) 0.029(2) 0.000 0.000 0.0219(8)
O1 0.036(8) 0.049(9) 0.027(3) 0.005(3) -0.011(3) 0.013(3)
O2 0.068(10) 0.066(12) 0.026(3) -0.001(6) -0.007(11) 0.01(3)
C1 0.07(2) 0.09(2) 0.022(5) -0.001(6) -0.007(11) 0.04(3)
B1 0.075(3) 0.075(3) 0.025(3) 0.000 0.000 0.0376(15)
Li1 0.054(3) 0.054(3) 0.038(5) 0.000 0.000 0.0269(17)
C2 0.062(2) 0.055(2) 0.046(2) 0.0123(16) 0.0247(17) 0.0260(18)
C3 0.069(3) 0.045(2) 0.097(3) 0.009(2) 0.025(2) 0.018(2)
C4 0.075(3) 0.037(2) 0.157(5) 0.011(3) 0.042(4) 0.019(2)
C5 0.047(2) 0.046(3) 0.164(5) 0.026(3) 0.024(3) 0.013(2)
C6 0.044(2) 0.063(3) 0.097(3) 0.026(2) 0.019(2) 0.0248(19)
C7 0.051(2) 0.065(2) 0.053(2) 0.0144(18) 0.0176(17) 0.0317(19)
C8 0.058(2) 0.075(3) 0.063(3) -0.010(2) -0.014(2) 0.030(2)
C9 0.084(3) 0.074(3) 0.074(3) -0.031(2) -0.010(3) 0.039(3)
C10 0.056(2) 0.046(2) 0.052(2) 0.0045(16) 0.0010(17) 0.0210(17)
C11 0.053(2) 0.054(2) 0.0286(17) 0.0060(15) 0.0019(15) 0.0233(17)

loop_
_atom_type_symbol
_atom_type_description
_atom_type_scat_dispersion_real
_atom_type_scat_dispersion_imag
_atom_type_scat_source
C C 0.0033 0.0016 'International Tables Vol C Tables 4.2.6.8 and 6.1.1.4'
H H 0.0000 0.0000 'International Tables Vol C Tables 4.2.6.8 and 6.1.1.4'
N N 0.0061 0.0033 'International Tables Vol C Tables 4.2.6.8 and 6.1.1.4'
B B 0.0013 0.0007 'International Tables Vol C Tables 4.2.6.8 and 6.1.1.4'
O O 0.0106 0.0060 'International Tables Vol C Tables 4.2.6.8 and 6.1.1.4'
Li Li -0.0003 0.0001 'International Tables Vol C Tables 4.2.6.8 and 6.1.1.4'

loop_
_geom_angle_atom_site_label_1
_geom_angle_atom_site_label_2
_geom_angle_atom_site_label_3
_geom_angle
_geom_angle_site_symmetry_1
_geom_angle_site_symmetry_3
C8 N1 C9 108.6(3) . .
C8 N1 C10 110.6(3) . .
C9 N1 C10 109.3(3) . .
C8 N1 Li1 106.0(2) . .
C9 N1 Li1 117.1(3) . .
C10 N1 Li1 105.2(3) . .
C11 N2 C11 111.85(17) 2_665 .
C11 N2 Li1 106.97(19) 3_565 .
C11 N2 Li1 106.97(19) . .
C1 O1 B1 119.3(16) . .
C1 O2 Li1 174(10) . .
O2 C1 O1 132(3) . .
O2 C1 H1 112(6) . .
O1 C1 H1 116(6) . .
C2 B1 C2 111.7(2) 2_665 .
C2 B1 O1 104.5(9) . .
O2 Li1 N2 171(2) . .
O2 Li1 N1 90(5) . 3_565
O2 Li1 N1 105.7(7) 2_665 2_665
O2 Li1 N1 97(5) . 2_665
N2 Li1 N1 82.4(2) . 2_665
N1 Li1 N1 118.27(11) 3_565 2_665
O2 Li1 N1 97(5) 3_565 .
O2 Li1 N1 90(5) 2_665 .
O2 Li1 N1 105.7(7) . .
N2 Li1 N1 82.4(2) . .
N1 Li1 N1 118.27(11) 2_665 .
C3 C2 C7 115.0(4) . .
C3 C2 B1 121.9(4) . .
C7 C2 B1 123.0(3) . .
C2 C3 C4 121.6(5) . .
C2 C3 H3 114(2) . .
C4 C3 H3 124(2) . .
C5 C4 C3 120.7(5) . .
C5 C4 H4 122(3) . .
C3 C4 H4 117(3) . .
C6 C5 C4 119.2(5) . .
C6 C5 H5 120(3) . .
C4 C5 H5 121(3) . .
C5 C6 C7 120.0(5) . .
C5 C6 H6 120(2) . .
C7 C6 H6 120(2) . .
C6 C7 C2 123.4(4) . .
C6 C7 H7 120(2) . .
C2 C7 H7 117(2) . .
N1 C8 H8A 110(2) . .
N1 C8 H8B 105(2) . .
H8A C8 H8B 117(3) . .
N1 C8 H8C 110(2) . .
H8A C8 H8C 108(4) . .
H8B C8 H8C 106(3) . .
N1 C9 H9A 109(3) . .
N1 C9 H9B 107(3) . .
H9A C9 H9B 106(4) . .
N1 C9 H9C 113(3) . .
H9A C9 H9C 118(4) . .
H9B C9 H9C 104(4) . .
N1 C10 C11 111.9(3) . .
N1 C10 H10A 104.5(19) . .
C11 C10 H10A 110.7(19) . .
N1 C10 H10B 108(2) . .
C11 C10 H10B 111(2) . .
H10A C10 H10B 111(3) . .
N2 C11 C10 110.9(3) . .
N2 C11 H11A 109.5(17) . .
C10 C11 H11A 109.6(18) . .
N2 C11 H11B 108.9(19) . .
C10 C11 H11B 110.8(18) . .
H11A C11 H11B 107(3) . .

loop_
_geom_bond_atom_site_label_1
_geom_bond_atom_site_label_2
_geom_bond_distance
N1 C8 1.466(5)
N1 C9 1.472(5)
N1 C10 1.476(4)
N1 Li1 2.191(3)
N2 C11 1.470(3)
N2 Li1 2.189(9)
O1 C1 1.23(2)
O1 B1 1.630(8)
O2 C1 1.202(12)
O2 Li1 1.969(16)
C1 H1 1.13(13)
B1 C2 1.626(4)
C2 C3 1.400(5)
C2 C7 1.405(5)
C3 C4 1.411(7)
C3 H3 1.05(4)
C4 C5 1.376(8)
C4 H4 0.90(5)
C5 C6 1.369(6)
C5 H5 1.01(5)
C6 C7 1.389(5)
C6 H6 1.07(4)
C7 H7 0.93(4)
C8 H8A 1.06(5)
C8 H8B 1.03(5)
C8 H8C 1.03(5)
C9 H9A 1.03(5)
C9 H9B 0.98(5)
C9 H9C 1.09(5)
C10 C11 1.510(5)
C10 H10A 1.04(4)
C10 H10B 0.92(4)
C11 H11A 1.03(4)
C11 H11B 1.00(3)

loop_
_geom_torsion_atom_site_label_1
_geom_torsion_atom_site_label_2
_geom_torsion_atom_site_label_3
_geom_torsion_atom_site_label_4
_geom_torsion
_geom_torsion_site_symmetry_1
B1 O1 C1 O2 -176(15) .
C1 O1 B1 C2 -90(5) .
O1 B1 C2 C3 62.2(4) .
C2 B1 C2 C7 103.0(3) 3_565
C2 B1 C2 C7 -22.9(5) 2_665
O1 B1 C2 C7 -150.2(7) 3_565
O1 B1 C2 C7 -148.3(10) 2_665
O1 B1 C2 C7 -121.9(4) .
C7 C2 C3 C4 0.1(5) .
B1 C2 C3 C4 176.3(4) .
C2 C3 C4 C5 -0.5(6) .
C3 C4 C5 C6 0.2(7) .
C4 C5 C6 C7 0.5(6) .
C5 C6 C7 C2 -0.9(5) .
C3 C2 C7 C6 0.6(5) .
B1 C2 C7 C6 -175.6(3) .
C8 N1 C10 C11 -72.6(4) .
C9 N1 C10 C11 168.0(3) .
Li1 N1 C10 C11 41.4(3) .
C11 N2 C11 C10 -79.5(4) 2_665
Li1 N2 C11 C10 37.3(3) .
N1 C10 C11 N2 -55.6(4) .
